data_7129255
loop_
_publ_author_name
'Srinivasan, Anandi'
'Musgrave, Rebecca A.'
'Rouzieres, Mathieu'
'Clerac, Rodolphe'
'McGrady, John E.'
'Hillard, Elizabeth A.'

_publ_section_title
;
 A Linear Metal-Metal Bonded Tri-Iron Single-Molecule Magnet
;
_journal_name_full 'Chemical Communications'
_journal_paper_doi 10.1039/D1CC05043E
_journal_year 2021
_chemical_compound_source no
_chemical_formula_moiety 'C44 H36 Fe3 N16'
_chemical_formula_sum 'C44 H36 Fe3 N16'
_chemical_formula_weight 956.42
_chemical_melting_point ?
_chemical_name_systematic 'tetrakis(dipyridylformamidinato)triiron(II) bis(tetrafluoroborate) acetonitrile solvate''
_space_group_crystal_system tetragonal
_space_group_IT_number 87
_space_group_name_Hall '-I 4'
_space_group_name_H-M_alt 'I 4/m'
_symmetry_Int_Tables_number 87
_atom_sites_solution_primary dual
_audit_creation_date 2020-08-26
_audit_creation_method
;
Olex2 1.2
(compiled 2017.08.10 svn.r3458 for OlexSys, GUI svn.r5381)
;
_audit_update_record
;
2020-08-28 deposited with the CCDC.	2021-11-15 downloaded from the CCDC.
;
_cell_angle_alpha 90
_cell_angle_beta 90
_cell_angle_gamma 90
_cell_formula_units_Z 4
_cell_length_a 12.7015(10)
_cell_length_b 12.7015(10)
_cell_length_c 32.268(3)
_cell_measurement_reflns_used 9629
_cell_measurement_temperature 100.0
_cell_measurement_theta_max 26.21
_cell_measurement_theta_min 2.52
_cell_volume 5205.7(8)
_computing_molecular_graphics 'Olex2 (Dolomanov et al., 2009)'
_computing_publication_material 'Olex2 (Dolomanov et al., 2009)'
_computing_structure_refinement 'olex2.refine (Bourhis et al., 2015)'
_computing_structure_solution 'ShelXT (Sheldrick, 2015)'
_diffrn_ambient_temperature 100.0
_diffrn_detector 'Bruker APEX2 area detector'
_diffrn_detector_area_resol_mean 7.9
_diffrn_detector_type 'CCD area detector'
_diffrn_measured_fraction_theta_full 0.9949
_diffrn_measured_fraction_theta_max 0.9949
_diffrn_measurement_device 'three-circle diffractometer'
_diffrn_measurement_device_type 'Bruker SMART APEX2 area detector'
_diffrn_measurement_method '\w and \f scans'
_diffrn_radiation_monochromator 'mirror optics'
_diffrn_radiation_probe x-ray
_diffrn_radiation_type 'Mo K\a'
_diffrn_radiation_wavelength 0.71073
_diffrn_reflns_av_R_equivalents 0.0856
_diffrn_reflns_av_unetI/netI 0.0367
_diffrn_reflns_limit_h_max 15
_diffrn_reflns_limit_h_min -15
_diffrn_reflns_limit_k_max 15
_diffrn_reflns_limit_k_min -15
_diffrn_reflns_limit_l_max 40
_diffrn_reflns_limit_l_min -40
_diffrn_reflns_number 40554
_diffrn_reflns_theta_full 26.4762
_diffrn_reflns_theta_max 26.48
_diffrn_reflns_theta_min 1.72
_diffrn_source 'microfocus sealed X-ray tube'
_diffrn_source_type 'Incoatec I\ms'
_diffrn_standards_number 0
_exptl_absorpt_coefficient_mu 0.869
_exptl_absorpt_correction_T_max 0.7456
_exptl_absorpt_correction_T_min 0.7022
_exptl_absorpt_correction_type multi-scan
_exptl_absorpt_process_details SADABS
_exptl_crystal_colour 'clear orange'
_exptl_crystal_colour_lustre clear
_exptl_crystal_colour_primary orange
_exptl_crystal_density_diffrn 1.2202
_exptl_crystal_description plate
_exptl_crystal_F_000 1964.7475
_exptl_crystal_preparation 'Magnetic properties'
_exptl_crystal_recrystallization_method 'Re-crystallisation from solvent: acetonitrile and diethyl ether'
_exptl_crystal_size_max 0.56
_exptl_crystal_size_mid 0.2
_exptl_crystal_size_min 0.2
_refine_diff_density_max 1.1661
_refine_diff_density_min -0.5110
_refine_diff_density_rms 0.0850
_refine_ls_d_res_high 0.7971
_refine_ls_d_res_low 11.8189
_refine_ls_goodness_of_fit_ref 1.0663
_refine_ls_hydrogen_treatment constr
_refine_ls_matrix_type full
_refine_ls_number_constraints 18
_refine_ls_number_parameters 143
_refine_ls_number_reflns 2750
_refine_ls_number_restraints 0
_refine_ls_restrained_S_all 1.0663
_refine_ls_R_factor_all 0.0629
_refine_ls_R_factor_gt 0.0417
_refine_ls_shift/su_max 0.0000
_refine_ls_shift/su_mean 0.0000
_refine_ls_structure_factor_coef Fsqd
_refine_ls_weighting_details 'w=1/[\s^2^(Fo^2^)+(0.0643P)^2^+5.6404P] where P=(Fo^2^+2Fc^2^)/3'
_refine_ls_weighting_scheme calc
_refine_ls_wR_factor_gt 0.1134
_refine_ls_wR_factor_ref 0.1317
_reflns_Friedel_coverage 0.0
_reflns_limit_h_max 15
_reflns_limit_h_min 0
_reflns_limit_k_max 15
_reflns_limit_k_min 0
_reflns_limit_l_max 40
_reflns_limit_l_min 0
_reflns_number_gt 1899
_reflns_number_total 2750
_reflns_threshold_expression I>=2u(I)
_cod_data_source_file d1cc05043e2.cif
_cod_data_source_block mm286_0m_a
_cod_depositor_comments
;
The following automatic conversions were performed:

data item '_chemical_melting_point' value 'not measured' was changed
to '?' -- the value is undefined or not given.

Automatic conversion script
Id: cif_fix_values 7556 2019-12-06 15:28:31Z antanas 
;
_cod_original_cell_volume 5205.8(7)
_cod_database_code 7129255
_olex2_refinement_description
;
1. Fixed Uiso
 At 1.2 times of:
  All C(H) groups
2.a Aromatic/amide H refined with riding coordinates:
 C6(H6), C1(H1), C4(H4), C2(H2), C3(H3), C8(H8), C11(H11), C10(H10), C9(H9)
;
_olex2_date_sample_data_collection 2017-01-25
_olex2_date_sample_submission 2017-01-25
_olex2_submission_original_sample_id MM286
_olex2_submission_special_instructions 'No special instructions were received'

loop_
_space_group_symop_id
_space_group_symop_operation_xyz
1 x,y,z
2 -y,x,z
3 y,-x,z
4 -x,-y,z
5 -x,-y,-z
6 y,-x,-z
7 -y,x,-z
8 x,y,-z
9 x+1/2,y+1/2,z+1/2
10 -y+1/2,x+1/2,z+1/2
11 y+1/2,-x+1/2,z+1/2
12 -x+1/2,-y+1/2,z+1/2
13 -x+1/2,-y+1/2,-z+1/2
14 y+1/2,-x+1/2,-z+1/2
15 -y+1/2,x+1/2,-z+1/2
16 x+1/2,y+1/2,-z+1/2

loop_
_atom_site_label
_atom_site_type_symbol
_atom_site_fract_x
_atom_site_fract_y
_atom_site_fract_z
_atom_site_U_iso_or_equiv
_atom_site_adp_type
_atom_site_occupancy
_atom_site_site_symmetry_order
_atom_site_refinement_flags_posn
_atom_site_refinement_flags_adp
_atom_site_refinement_flags_occupancy
Fe2 Fe 0.5 0.0 0.25 0.0317(2) Uani 1.000000 4 S T P
Fe1 Fe 0.5 0.0 0.164026(16) 0.03186(18) Uani 1.000000 2 S T P
N2 N 0.43006(14) -0.15061(14) 0.23823(7) 0.0245(4) Uani 1.000000 1 . . .
N1 N 0.42895(15) -0.15336(15) 0.16620(6) 0.0288(5) Uani 1.000000 1 . . .
N3 N 0.35274(16) 0.06417(15) 0.19112(7) 0.0305(5) Uani 1.000000 1 . . .
C5 C 0.40571(17) -0.20430(17) 0.20181(7) 0.0230(5) Uani 1.000000 1 . . .
N4 N 0.3753(2) 0.05732(18) 0.12213(7) 0.0477(7) Uani 1.000000 1 . . .
C6 C 0.41191(18) -0.19653(19) 0.27461(8) 0.0305(6) Uani 1.000000 1 . . .
H6 H 0.38166(18) -0.26488(19) 0.27565(8) 0.0366(7) Uiso 1.000000 1 R . .
C1 C 0.41014(18) -0.20029(19) 0.12951(9) 0.0319(6) Uani 1.000000 1 . . .
H1 H 0.42642(18) -0.16284(19) 0.10484(9) 0.0383(7) Uiso 1.000000 1 R . .
C4 C 0.3616(2) -0.3064(2) 0.19986(9) 0.0398(7) Uani 1.000000 1 . . .
H4 H 0.3438(2) -0.3431(2) 0.22453(9) 0.0477(8) Uiso 1.000000 1 R . .
C7 C 0.3055(2) 0.0805(2) 0.15252(9) 0.0419(7) Uani 1.000000 1 . . .
C2 C 0.3685(2) -0.2998(2) 0.12606(10) 0.0407(7) Uani 1.000000 1 . . .
H2 H 0.3568(2) -0.3311(2) 0.09971(10) 0.0488(8) Uiso 1.000000 1 R . .
C3 C 0.3446(2) -0.3519(2) 0.16157(10) 0.0495(8) Uani 1.000000 1 . . .
H3 H 0.3157(2) -0.4207(2) 0.16006(10) 0.0594(10) Uiso 1.000000 1 R . .
C8 C 0.2026(2) 0.1138(3) 0.14339(10) 0.0564(9) Uani 1.000000 1 . . .
H8 H 0.1533(2) 0.1284(3) 0.16474(10) 0.0677(11) Uiso 1.000000 1 R . .
C11 C 0.3456(3) 0.0690(3) 0.08255(10) 0.0702(12) Uani 1.000000 1 . . .
H11 H 0.3946(3) 0.0525(3) 0.06128(10) 0.0843(14) Uiso 1.000000 1 R . .
C10 C 0.2469(3) 0.1040(4) 0.07144(13) 0.0924(16) Uani 1.000000 1 . . .
H10 H 0.2288(3) 0.1137(4) 0.04312(13) 0.1108(19) Uiso 1.000000 1 R . .
C9 C 0.1761(3) 0.1245(4) 0.10190(13) 0.0859(15) Uani 1.000000 1 . . .
H9 H 0.1071(3) 0.1465(4) 0.09467(13) 0.1031(18) Uiso 1.000000 1 R . .

loop_
_atom_site_aniso_label
_atom_site_aniso_U_11
_atom_site_aniso_U_22
_atom_site_aniso_U_33
_atom_site_aniso_U_12
_atom_site_aniso_U_13
_atom_site_aniso_U_23
Fe2 0.0183(2) 0.0183(2) 0.0583(5) -0.000000 -0.000000 0.000000
Fe1 0.0433(3) 0.0230(3) 0.0293(3) -0.0126(2) -0.000000 0.000000
N2 0.0172(9) 0.0173(9) 0.0389(12) -0.0012(7) 0.0029(8) 0.0031(8)
N1 0.0262(10) 0.0238(10) 0.0364(12) -0.0039(8) -0.0025(9) -0.0025(9)
N3 0.0339(11) 0.0233(10) 0.0342(12) -0.0089(9) -0.0092(10) 0.0071(9)
C5 0.0124(10) 0.0176(11) 0.0389(15) 0.0010(8) -0.0010(9) -0.0013(9)
N4 0.0634(17) 0.0455(14) 0.0341(14) -0.0268(12) -0.0123(12) 0.0110(11)
C6 0.0222(12) 0.0242(12) 0.0452(17) 0.0060(9) 0.0092(11) 0.0082(12)
C1 0.0252(12) 0.0293(13) 0.0413(16) -0.0008(10) -0.0057(11) -0.0049(11)
C4 0.0354(15) 0.0261(13) 0.0578(19) -0.0106(11) -0.0005(12) 0.0022(12)
C7 0.0492(17) 0.0351(14) 0.0413(17) -0.0246(13) -0.0170(14) 0.0156(12)
C2 0.0294(14) 0.0312(14) 0.0616(19) 0.0010(11) -0.0130(12) -0.0171(13)
C3 0.0529(18) 0.0261(14) 0.069(2) -0.0190(13) -0.0096(16) -0.0036(13)
C8 0.0439(17) 0.065(2) 0.060(2) -0.0295(15) -0.0259(16) 0.0312(17)
C11 0.089(3) 0.086(3) 0.0356(19) -0.048(2) -0.0160(18) 0.0170(17)
C10 0.081(3) 0.140(4) 0.055(2) -0.068(3) -0.040(2) 0.049(2)
C9 0.058(2) 0.121(3) 0.078(3) -0.054(2) -0.043(2) 0.058(2)

loop_
_atom_type_symbol
_atom_type_scat_dispersion_real
_atom_type_scat_dispersion_imag
_atom_type_scat_Cromer_Mann_a1
_atom_type_scat_Cromer_Mann_a2
_atom_type_scat_Cromer_Mann_a3
_atom_type_scat_Cromer_Mann_a4
_atom_type_scat_Cromer_Mann_b1
_atom_type_scat_Cromer_Mann_b2
_atom_type_scat_Cromer_Mann_b3
_atom_type_scat_Cromer_Mann_b4
_atom_type_scat_Cromer_Mann_c
_atom_type_scat_source
_atom_type_scat_dispersion_source
H 0.00000 0.00000 0.49300 0.32291 0.14019 0.04081 10.51090 26.12570 3.14236 57.79970 0.0030380000826 'International Tables Volume C Table 6.1.1.4 (pp. 500-502)' 'Henke, Gullikson and Davis, At. Data and Nucl. Data Tables, 1993, 54, 2'
C 0.00347 0.00161 2.31000 1.02000 1.58860 0.86500 20.84390 10.20750 0.56870 51.65120 0.215599998832 'International Tables Volume C Table 6.1.1.4 (pp. 500-502)' 'Henke, Gullikson and Davis, At. Data and Nucl. Data Tables, 1993, 54, 2'
Fe 0.35822 0.84933 11.76950 7.35730 3.52220 2.30450 4.76110 0.30720 15.35350 76.88050 1.03690004349 'International Tables Volume C Table 6.1.1.4 (pp. 500-502)' 'Henke, Gullikson and Davis, At. Data and Nucl. Data Tables, 1993, 54, 2'
N 0.00653 0.00323 12.21260 3.13220 2.01250 1.16630 0.00570 9.89330 28.99750 0.58260 -11.5290002823 'International Tables Volume C Table 6.1.1.4 (pp. 500-502)' 'Henke, Gullikson and Davis, At. Data and Nucl. Data Tables, 1993, 54, 2'

loop_
_geom_angle_atom_site_label_1
_geom_angle_atom_site_label_2
_geom_angle_atom_site_label_3
_geom_angle
_geom_angle_site_symmetry_1
_geom_angle_site_symmetry_3
_geom_angle_publ_flag
Fe1 Fe2 Fe1 180.0 14 . ?
N2 Fe2 Fe1 100.21(6) 4_655 14 ?
N2 Fe2 Fe1 79.79(6) 14 14 ?
N2 Fe2 Fe1 79.79(6) . . ?
N2 Fe2 Fe1 100.21(6) 14 . ?
N2 Fe2 Fe1 100.21(6) . 14 ?
N2 Fe2 Fe1 100.21(6) 15_545 . ?
N2 Fe2 Fe1 79.79(6) 4_655 . ?
N2 Fe2 Fe1 79.79(6) 15_545 14 ?
N2 Fe2 N2 91.80(2) 14 4_655 ?
N2 Fe2 N2 91.80(2) 14 . ?
N2 Fe2 N2 159.58(11) 15_545 14 ?
N2 Fe2 N2 159.58(11) 4_655 . ?
N2 Fe2 N2 91.80(2) 15_545 . ?
N2 Fe2 N2 91.80(2) 15_545 4_655 ?
N1 Fe1 Fe2 88.13(6) 4_655 . ?
N1 Fe1 Fe2 88.13(6) . . ?
N1 Fe1 N1 176.26(11) 4_655 . ?
N3 Fe1 Fe2 66.80(6) . . ?
N3 Fe1 Fe2 66.80(6) 4_655 . ?
N3 Fe1 N1 90.47(7) 4_655 . ?
N3 Fe1 N1 88.06(7) 4_655 4_655 ?
N3 Fe1 N1 90.47(7) . 4_655 ?
N3 Fe1 N1 88.06(7) . . ?
N3 Fe1 N3 133.61(11) 4_655 . ?
N4 Fe1 Fe2 127.80(7) 4_655 . ?
N4 Fe1 Fe2 127.80(7) . . ?
N4 Fe1 N1 91.28(8) . 4_655 ?
N4 Fe1 N1 91.01(8) 4_655 4_655 ?
N4 Fe1 N1 91.01(8) . . ?
N4 Fe1 N1 91.28(8) 4_655 . ?
N4 Fe1 N3 165.36(9) . 4_655 ?
N4 Fe1 N3 61.01(9) 4_655 4_655 ?
N4 Fe1 N3 61.01(9) . . ?
N4 Fe1 N3 165.36(9) 4_655 . ?
N4 Fe1 N4 104.39(14) 4_655 . ?
C5 N2 Fe2 132.72(15) . . ?
C6 N2 Fe2 107.85(17) . . ?
C6 N2 C5 119.4(2) . . ?
C5 N1 Fe1 123.62(15) . . ?
C1 N1 Fe1 116.56(17) . . ?
C1 N1 C5 119.8(2) . . ?
C6 N3 Fe1 145.32(17) 14 . ?
C7 N3 Fe1 93.75(18) . . ?
C7 N3 C6 120.9(2) . 14 ?
N1 C5 N2 115.7(2) . . ?
C4 C5 N2 125.1(2) . . ?
C4 C5 N1 119.2(2) . . ?
C7 N4 Fe1 95.63(16) . . ?
C11 N4 Fe1 145.4(3) . . ?
C11 N4 C7 118.8(3) . . ?
N3 C6 N2 119.8(2) 15_545 . ?
H6 C6 N2 120.12(14) . . ?
H6 C6 N3 120.12(14) . 15_545 ?
H1 C1 N1 118.44(14) . . ?
C2 C1 N1 123.1(3) . . ?
C2 C1 H1 118.44(18) . . ?
H4 C4 C5 120.47(15) . . ?
C3 C4 C5 119.1(2) . . ?
C3 C4 H4 120.47(16) . . ?
N4 C7 N3 109.4(3) . . ?
C8 C7 N3 129.1(3) . . ?
C8 C7 N4 121.5(3) . . ?
H2 C2 C1 121.12(18) . . ?
C3 C2 C1 117.8(3) . . ?
C3 C2 H2 121.12(15) . . ?
C2 C3 C4 121.1(2) . . ?
H3 C3 C4 119.45(16) . . ?
H3 C3 C2 119.45(15) . . ?
H8 C8 C7 121.37(19) . . ?
C9 C8 C7 117.3(4) . . ?
C9 C8 H8 121.4(3) . . ?
H11 C11 N4 118.7(2) . . ?
C10 C11 N4 122.7(4) . . ?
C10 C11 H11 118.7(2) . . ?
H10 C10 C11 120.8(2) . . ?
C9 C10 C11 118.4(3) . . ?
C9 C10 H10 120.8(2) . . ?
C10 C9 C8 121.3(4) . . ?
H9 C9 C8 119.3(3) . . ?
H9 C9 C10 119.3(2) . . ?

loop_
_geom_bond_atom_site_label_1
_geom_bond_atom_site_label_2
_geom_bond_distance
_geom_bond_site_symmetry_2
_geom_bond_publ_flag
Fe2 Fe1 2.7742(6) . ?
Fe2 Fe1 2.7742(6) 14 ?
Fe2 N2 2.1431(18) 14 ?
Fe2 N2 2.1431(18) 4_655 ?
Fe2 N2 2.1431(18) 15_545 ?
Fe2 N2 2.1431(18) . ?
Fe1 N1 2.1479(19) 4_655 ?
Fe1 N1 2.1479(19) . ?
Fe1 N3 2.220(2) 4_655 ?
Fe1 N3 2.220(2) . ?
Fe1 N4 2.206(2) 4_655 ?
Fe1 N4 2.206(2) . ?
N2 C5 1.393(3) . ?
N2 C6 1.331(3) . ?
N1 C5 1.352(3) . ?
N1 C1 1.347(3) . ?
N3 C6 1.306(3) 14 ?
N3 C7 1.398(3) . ?
C5 C4 1.414(3) . ?
N4 C7 1.355(4) . ?
N4 C11 1.340(4) . ?
C6 H6 0.9500 . ?
C1 H1 0.9500 . ?
C1 C2 1.375(3) . ?
C4 H4 0.9500 . ?
C4 C3 1.381(4) . ?
C7 C8 1.404(4) . ?
C2 H2 0.9500 . ?
C2 C3 1.358(4) . ?
C3 H3 0.9500 . ?
C8 H8 0.9500 . ?
C8 C9 1.387(5) . ?
C11 H11 0.9500 . ?
C11 C10 1.378(6) . ?
C10 H10 0.9500 . ?
C10 C9 1.357(6) . ?
C9 H9 0.9500 . ?

loop_
_smtbx_masks_void_nr
_smtbx_masks_void_average_x
_smtbx_masks_void_average_y
_smtbx_masks_void_average_z
_smtbx_masks_void_volume
_smtbx_masks_void_count_electrons
_smtbx_masks_void_content
1 -0.584 -0.192 -0.819 1591.1 528.6 ?
